data_9010572
loop_
_publ_author_name
'Petricek, V.'
'Makovicky, E.'

_publ_section_title
;Interpretation of selected structures of the bismuthinite - aikinite series
 as commensurately modulated structures Locality: synthetic
;
_journal_name_full 'The Canadian Mineralogist'
_journal_page_first 189
_journal_page_last 206
_journal_paper_doi 10.2113/gscanmin.44.1.189
_journal_volume 44
_journal_year 2006
_chemical_compound_source Synthetic
_chemical_formula_sum 'Bi1.595 Cu0.4 Pb0.405 S3'
_chemical_name_mineral Salzburgite
_space_group_IT_number 62
_symmetry_space_group_name_Hall '-P 2n 2a'
_symmetry_space_group_name_H-M 'P m c n'
_cell_angle_alpha 90
_cell_angle_beta 90
_cell_angle_gamma 90
_cell_length_a 4.0074
_cell_length_b 11.2031
_cell_length_c 11.5133
_cell_formula_units_Z 4
_cell_volume 516.893
_database_code_amcsd 0006079
_exptl_crystal_density_diffrn 6.924
_cod_original_formula_sum 'Cu.4 Pb.405 Bi1.595 S3'
_cod_database_code 9010572

loop_
_space_group_symop_operation_xyz
x,y,z
1/2-x,y,z
1/2+x,-y,-z
1/2+x,1/2+y,1/2-z
1/2-x,1/2-y,1/2+z
x,1/2-y,1/2+z
-x,1/2+y,1/2-z
-x,-y,-z

loop_
_atom_site_label
_atom_site_fract_x
_atom_site_fract_y
_atom_site_fract_z
_atom_site_occupancy
_atom_site_U_iso_or_equiv
Cu 0.25000 0.71310 0.71950 0.40000 0.03890
PbM2 0.25000 0.52239 0.33675 0.40500 0.03560
BiM2 0.25000 0.52239 0.33675 0.59500 0.03560
BiM1 0.25000 0.17810 0.51825 1.00000 0.02951
S1 0.25000 -0.05660 0.37840 1.00000 0.02760
S2 0.25000 0.63170 0.54660 1.00000 0.02550
S3 0.25000 0.30470 0.71510 1.00000 0.02570

loop_
_cod_related_entry_id
_cod_related_entry_database
_cod_related_entry_code
1 AMCSD 0006079
